data_1010726
_chemical_name_systematic 'Iron titanium (3:1)'
_chemical_formula_structural 'Fe3 Ti'
_chemical_formula_sum 'Fe3 Ti'
_publ_section_title
;
Die Kristallstruktur der Verbindung Fe~3~ Ti
;

loop_
_publ_author_name
'Jellinghaus, W'

_journal_name_full
;
Zeitschrift fuer Anorganische und Allgemeine Chemie
;
_journal_coden_ASTM ZAACAB
_journal_volume 227
_journal_year 1936
_journal_page_first 62
_journal_page_last 64
_cell_length_a 5.17
_cell_length_b 5.17
_cell_length_c 8.12
_cell_angle_alpha 90
_cell_angle_beta 90
_cell_angle_gamma 90
_cell_volume 217.0
_cell_formula_units_Z 4
_exptl_crystal_density_meas 6.34

loop_
_atom_site_label
_atom_site_fract_x
_atom_site_fract_y
_atom_site_fract_z
? ? ? ?

_cod_database_code 1010726
_journal_paper_doi 10.1002/zaac.19362270109
